data_7217730
loop_
_publ_author_name
'Brauchli, Sven Y.'
'Bozic-Weber, Biljana'
'Constable, Edwin C.'
'Hostettler, Nik'
'Housecroft, Catherine E.'
'Zampese, Jennifer A.'

_publ_section_title
;
 Factors controlling the photoresponse of copper(i) diimine dyes
 containing hole-transporting dendrons in dye-sensitized solar cells:
 substituent and solvent effects
;
_journal_issue 66
_journal_name_full 'RSC Advances'
_journal_page_first 34801
_journal_paper_doi 10.1039/C4RA03700F
_journal_volume 4
_journal_year 2014
_chemical_formula_moiety 'C58 H58 N4 O4'
_chemical_formula_sum 'C58 H58 N4 O4'
_chemical_formula_weight 875.08
_chemical_name_systematic
; 
 ? 
;
_space_group_crystal_system triclinic
_space_group_IT_number 2
_space_group_name_Hall '-P 1'
_space_group_name_H-M_alt 'P -1'
_symmetry_space_group_name_Hall '-P 1'
_symmetry_space_group_name_H-M 'P -1'
_atom_sites_solution_hydrogens geom
_audit_creation_method SHELXL-2013
_cell_angle_alpha 64.9850(10)
_cell_angle_beta 80.227(2)
_cell_angle_gamma 89.948(2)
_cell_formula_units_Z 1
_cell_length_a 9.9980(4)
_cell_length_b 11.2625(4)
_cell_length_c 11.6848(5)
_cell_measurement_reflns_used 9994
_cell_measurement_temperature 123(2)
_cell_measurement_theta_max 68.00
_cell_measurement_theta_min 4.25
_cell_volume 1171.31(8)
_computing_cell_refinement 'Bruker SAINT'
_computing_data_collection 'Bruker APEX2'
_computing_data_reduction 'Bruker SAINT'
_computing_molecular_graphics 'Bruker SHELXTL'
_computing_publication_material 'Bruker SHELXTL'
_computing_structure_refinement 'SHELXL-2013 (Sheldrick, 2013)'
_computing_structure_solution 'SHELXS-97 (Sheldrick, 2008)'
_diffrn_ambient_temperature 123(2)
_diffrn_measured_fraction_theta_full 0.980
_diffrn_measured_fraction_theta_max 0.968
_diffrn_measurement_device_type 'Bruker APEX-II CCD'
_diffrn_measurement_method '\f and \w scans'
_diffrn_radiation_type CuK\a
_diffrn_radiation_wavelength 1.54178
_diffrn_reflns_av_R_equivalents 0.0258
_diffrn_reflns_av_unetI/netI 0.0152
_diffrn_reflns_Laue_measured_fraction_full 0.980
_diffrn_reflns_Laue_measured_fraction_max 0.968
_diffrn_reflns_limit_h_max 12
_diffrn_reflns_limit_h_min -11
_diffrn_reflns_limit_k_max 13
_diffrn_reflns_limit_k_min -13
_diffrn_reflns_limit_l_max 14
_diffrn_reflns_limit_l_min -14
_diffrn_reflns_number 23653
_diffrn_reflns_point_group_measured_fraction_full 0.980
_diffrn_reflns_point_group_measured_fraction_max 0.968
_diffrn_reflns_theta_full 66.500
_diffrn_reflns_theta_max 68.310
_diffrn_reflns_theta_min 4.250
_exptl_absorpt_coefficient_mu 0.611
_exptl_absorpt_correction_T_max 0.988
_exptl_absorpt_correction_T_min 0.957
_exptl_absorpt_correction_type multi-scan
_exptl_absorpt_process_details sadabs
_exptl_crystal_colour yellow
_exptl_crystal_density_diffrn 1.241
_exptl_crystal_description plate
_exptl_crystal_F_000 466
_exptl_crystal_size_max 0.130
_exptl_crystal_size_mid 0.060
_exptl_crystal_size_min 0.020
_refine_diff_density_max 0.222
_refine_diff_density_min -0.189
_refine_diff_density_rms 0.034
_refine_ls_extinction_method none
_refine_ls_goodness_of_fit_ref 1.040
_refine_ls_hydrogen_treatment constr
_refine_ls_matrix_type full
_refine_ls_number_parameters 302
_refine_ls_number_reflns 4153
_refine_ls_number_restraints 0
_refine_ls_restrained_S_all 1.040
_refine_ls_R_factor_all 0.0376
_refine_ls_R_factor_gt 0.0343
_refine_ls_shift/su_max 0.001
_refine_ls_shift/su_mean 0.000
_refine_ls_structure_factor_coef Fsqd
_refine_ls_weighting_details
; 
 w=1/[\s^2^(Fo^2^)+(0.0485P)^2^+0.3645P] 
 where P=(Fo^2^+2Fc^2^)/3 
;
_refine_ls_weighting_scheme calc
_refine_ls_wR_factor_gt 0.0910
_refine_ls_wR_factor_ref 0.0942
_reflns_Friedel_coverage 0.000
_reflns_number_gt 3800
_reflns_number_total 4153
_reflns_threshold_expression 'I > 2\s(I)'
_cod_data_source_file c4ra03700f2.cif
_cod_data_source_block sb275
_cod_database_code 7217730
_shelx_space_group_comment
; 
The symmetry employed for this shelxl refinement is uniquely defined 
by the following loop, which should always be used as a source of 
symmetry information in preference to the above space-group names. 
They are only intended as comments. 
;
_shelx_estimated_absorpt_t_min 0.925
_shelx_estimated_absorpt_t_max 0.988

loop_
_space_group_symop_operation_xyz
'x, y, z'
'-x, -y, -z'

loop_
_atom_site_label
_atom_site_type_symbol
_atom_site_fract_x
_atom_site_fract_y
_atom_site_fract_z
_atom_site_U_iso_or_equiv
_atom_site_adp_type
_atom_site_occupancy
_atom_site_site_symmetry_order
_atom_site_calc_flag
_atom_site_refinement_flags_posn
_atom_site_refinement_flags_adp
N1 N 0.59712(9) 0.97073(10) 1.12525(9) 0.0231(2) Uani 1 1 d . .
N2 N 1.15555(10) 0.69751(11) 0.67355(9) 0.0286(2) Uani 1 1 d . .
C1 C 0.61189(14) 0.73573(14) 1.45078(12) 0.0351(3) Uani 1 1 d . .
H1A H 0.6939 0.6916 1.4753 0.053 Uiso 1 1 calc R U
H1B H 0.5825 0.7127 1.3864 0.053 Uiso 1 1 calc R U
H1C H 0.5392 0.7075 1.5268 0.053 Uiso 1 1 calc R U
C2 C 0.64301(12) 0.88407(12) 1.39456(11) 0.0267(3) Uani 1 1 d . .
H2A H 0.5581 0.9272 1.3705 0.032 Uiso 1 1 calc R U
C3 C 0.68620(14) 0.92344(15) 1.49377(12) 0.0370(3) Uani 1 1 d . .
H3A H 0.6123 0.8969 1.5687 0.055 Uiso 1 1 calc R U
H3B H 0.7062 1.0189 1.4557 0.055 Uiso 1 1 calc R U
H3C H 0.7677 0.8798 1.5206 0.055 Uiso 1 1 calc R U
C4 C 0.75347(11) 0.93223(12) 1.27340(11) 0.0244(3) Uani 1 1 d . .
H4A H 0.7803 1.0261 1.2470 0.029 Uiso 1 1 calc R U
H4B H 0.8345 0.8827 1.2948 0.029 Uiso 1 1 calc R U
C5 C 0.71258(11) 0.91820(11) 1.16087(11) 0.0225(2) Uani 1 1 d . .
C6 C 0.79645(11) 0.86244(11) 1.09218(11) 0.0230(2) Uani 1 1 d . .
H6A H 0.8761 0.8243 1.1213 0.028 Uiso 1 1 calc R U
C7 C 0.76388(11) 0.86235(11) 0.98069(11) 0.0224(2) Uani 1 1 d . .
C8 C 0.64322(11) 0.91576(11) 0.94501(11) 0.0227(2) Uani 1 1 d . .
H8A H 0.6157 0.9161 0.8710 0.027 Uiso 1 1 calc R U
C9 C 0.56360(11) 0.96865(11) 1.01933(10) 0.0216(2) Uani 1 1 d . .
C10 C 0.85914(11) 0.81480(11) 0.90048(11) 0.0221(2) Uani 1 1 d . .
C11 C 0.93709(11) 0.70990(12) 0.95675(11) 0.0233(2) Uani 1 1 d . .
H11A H 0.9241 0.6649 1.0478 0.028 Uiso 1 1 calc R U
C12 C 1.03283(11) 0.67015(11) 0.88251(11) 0.0234(2) Uani 1 1 d . .
H12A H 1.0840 0.5980 0.9232 0.028 Uiso 1 1 calc R U
C13 C 1.05518(11) 0.73493(12) 0.74836(11) 0.0231(2) Uani 1 1 d . .
C14 C 0.97592(12) 0.83890(12) 0.69111(11) 0.0244(3) Uani 1 1 d . .
H14A H 0.9883 0.8833 0.6001 0.029 Uiso 1 1 calc R U
C15 C 0.87970(11) 0.87751(11) 0.76598(11) 0.0235(2) Uani 1 1 d . .
H15A H 0.8266 0.9479 0.7254 0.028 Uiso 1 1 calc R U
C16 C 1.27234(11) 0.63833(12) 0.72319(11) 0.0244(3) Uani 1 1 d . .
C17 C 1.35564(12) 0.70138(12) 0.76767(11) 0.0261(3) Uani 1 1 d . .
H17A H 1.3328 0.7832 0.7679 0.031 Uiso 1 1 calc R U
C18 C 1.47186(12) 0.64655(12) 0.81183(11) 0.0261(3) Uani 1 1 d . .
H18A H 1.5274 0.6901 0.8431 0.031 Uiso 1 1 calc R U
C19 C 1.50641(12) 0.52808(12) 0.81004(11) 0.0260(3) Uani 1 1 d . .
C20 C 1.42161(12) 0.46265(12) 0.76871(12) 0.0286(3) Uani 1 1 d . .
H20A H 1.4436 0.3801 0.7699 0.034 Uiso 1 1 calc R U
C21 C 1.30552(12) 0.51712(12) 0.72597(11) 0.0276(3) Uani 1 1 d . .
H21A H 1.2480 0.4716 0.6983 0.033 Uiso 1 1 calc R U
C22 C 1.13865(12) 0.70623(12) 0.55154(11) 0.0249(3) Uani 1 1 d . .
C23 C 1.24536(12) 0.75742(13) 0.44754(12) 0.0278(3) Uani 1 1 d . .
H23A H 1.3275 0.7916 0.4570 0.033 Uiso 1 1 calc R U
C24 C 1.23470(12) 0.75985(12) 0.32955(11) 0.0279(3) Uani 1 1 d . .
H24A H 1.3096 0.7936 0.2596 0.034 Uiso 1 1 calc R U
C25 C 1.11359(12) 0.71252(11) 0.31463(11) 0.0249(3) Uani 1 1 d . .
C26 C 1.00527(12) 0.66387(12) 0.41793(12) 0.0276(3) Uani 1 1 d . .
H26A H 0.9217 0.6332 0.4076 0.033 Uiso 1 1 calc R U
C27 C 1.01766(12) 0.65961(12) 0.53553(12) 0.0282(3) Uani 1 1 d . .
H27A H 0.9432 0.6247 0.6058 0.034 Uiso 1 1 calc R U
O1 O 1.62039(9) 0.46760(9) 0.84663(9) 0.0347(2) Uani 1 1 d . .
O2 O 1.09241(9) 0.70851(9) 0.20349(8) 0.0300(2) Uani 1 1 d . .
C28 C 1.71992(13) 0.53983(14) 0.87083(13) 0.0342(3) Uani 1 1 d . .
H28A H 1.7433 0.6258 0.7972 0.051 Uiso 1 1 calc R U
H28B H 1.8017 0.4914 0.8839 0.051 Uiso 1 1 calc R U
H28C H 1.6833 0.5520 0.9481 0.051 Uiso 1 1 calc R U
C29 C 1.19237(13) 0.78104(13) 0.09120(12) 0.0313(3) Uani 1 1 d . .
H29A H 1.2032 0.8723 0.0792 0.047 Uiso 1 1 calc R U
H29B H 1.1630 0.7792 0.0161 0.047 Uiso 1 1 calc R U
H29C H 1.2795 0.7415 0.1012 0.047 Uiso 1 1 calc R U

loop_
_atom_site_aniso_label
_atom_site_aniso_U_11
_atom_site_aniso_U_22
_atom_site_aniso_U_33
_atom_site_aniso_U_23
_atom_site_aniso_U_13
_atom_site_aniso_U_12
N1 0.0191(5) 0.0326(5) 0.0197(5) -0.0124(4) -0.0058(4) 0.0078(4)
N2 0.0243(5) 0.0452(6) 0.0246(5) -0.0206(5) -0.0103(4) 0.0162(5)
C1 0.0316(7) 0.0448(8) 0.0291(6) -0.0169(6) -0.0032(5) 0.0023(6)
C2 0.0227(6) 0.0404(7) 0.0228(6) -0.0175(5) -0.0085(5) 0.0106(5)
C3 0.0403(8) 0.0513(8) 0.0255(6) -0.0217(6) -0.0079(5) 0.0053(6)
C4 0.0211(6) 0.0334(6) 0.0234(6) -0.0149(5) -0.0091(5) 0.0091(5)
C5 0.0196(5) 0.0278(6) 0.0205(5) -0.0098(5) -0.0059(4) 0.0058(5)
C6 0.0184(5) 0.0295(6) 0.0228(6) -0.0116(5) -0.0074(4) 0.0084(5)
C7 0.0202(6) 0.0262(6) 0.0225(6) -0.0115(5) -0.0052(4) 0.0056(5)
C8 0.0210(6) 0.0303(6) 0.0202(5) -0.0130(5) -0.0066(4) 0.0061(5)
C9 0.0182(6) 0.0282(6) 0.0196(5) -0.0108(5) -0.0048(4) 0.0050(5)
C10 0.0176(5) 0.0299(6) 0.0241(6) -0.0155(5) -0.0068(4) 0.0055(5)
C11 0.0215(6) 0.0302(6) 0.0209(5) -0.0124(5) -0.0072(4) 0.0063(5)
C12 0.0214(6) 0.0278(6) 0.0250(6) -0.0131(5) -0.0095(4) 0.0092(5)
C13 0.0177(5) 0.0325(6) 0.0252(6) -0.0172(5) -0.0064(4) 0.0062(5)
C14 0.0233(6) 0.0323(6) 0.0199(5) -0.0121(5) -0.0074(4) 0.0069(5)
C15 0.0211(6) 0.0286(6) 0.0249(6) -0.0135(5) -0.0094(4) 0.0089(5)
C16 0.0201(6) 0.0356(6) 0.0198(5) -0.0135(5) -0.0051(4) 0.0094(5)
C17 0.0271(6) 0.0298(6) 0.0245(6) -0.0144(5) -0.0054(5) 0.0094(5)
C18 0.0247(6) 0.0325(6) 0.0242(6) -0.0142(5) -0.0070(5) 0.0025(5)
C19 0.0212(6) 0.0321(6) 0.0249(6) -0.0112(5) -0.0076(5) 0.0074(5)
C20 0.0277(6) 0.0287(6) 0.0344(7) -0.0165(5) -0.0102(5) 0.0090(5)
C21 0.0246(6) 0.0356(7) 0.0289(6) -0.0184(5) -0.0092(5) 0.0059(5)
C22 0.0243(6) 0.0327(6) 0.0244(6) -0.0166(5) -0.0102(5) 0.0140(5)
C23 0.0215(6) 0.0390(7) 0.0294(6) -0.0191(5) -0.0093(5) 0.0071(5)
C24 0.0244(6) 0.0368(7) 0.0240(6) -0.0140(5) -0.0057(5) 0.0059(5)
C25 0.0276(6) 0.0277(6) 0.0248(6) -0.0140(5) -0.0112(5) 0.0098(5)
C26 0.0225(6) 0.0341(7) 0.0314(6) -0.0173(5) -0.0095(5) 0.0051(5)
C27 0.0239(6) 0.0354(7) 0.0271(6) -0.0152(5) -0.0041(5) 0.0067(5)
O1 0.0273(5) 0.0360(5) 0.0482(6) -0.0199(4) -0.0206(4) 0.0113(4)
O2 0.0315(5) 0.0396(5) 0.0239(4) -0.0166(4) -0.0098(3) 0.0034(4)
C28 0.0242(6) 0.0399(7) 0.0395(7) -0.0154(6) -0.0129(5) 0.0041(5)
C29 0.0333(7) 0.0390(7) 0.0253(6) -0.0160(5) -0.0094(5) 0.0034(5)

loop_
_atom_type_symbol
_atom_type_description
_atom_type_scat_dispersion_real
_atom_type_scat_dispersion_imag
_atom_type_scat_source
C C 0.0181 0.0091 'International Tables Vol C Tables 4.2.6.8 and 6.1.1.4'
H H 0.0000 0.0000 'International Tables Vol C Tables 4.2.6.8 and 6.1.1.4'
N N 0.0311 0.0180 'International Tables Vol C Tables 4.2.6.8 and 6.1.1.4'
O O 0.0492 0.0322 'International Tables Vol C Tables 4.2.6.8 and 6.1.1.4'

loop_
_geom_angle_atom_site_label_1
_geom_angle_atom_site_label_2
_geom_angle_atom_site_label_3
_geom_angle
_geom_angle_site_symmetry_3
C5 N1 C9 117.97(9) .
C13 N2 C22 121.22(9) .
C13 N2 C16 120.38(9) .
C22 N2 C16 118.16(9) .
C2 C1 H1A 109.5 .
C2 C1 H1B 109.5 .
H1A C1 H1B 109.5 .
C2 C1 H1C 109.5 .
H1A C1 H1C 109.5 .
H1B C1 H1C 109.5 .
C1 C2 C3 110.71(10) .
C1 C2 C4 110.94(10) .
C3 C2 C4 110.27(10) .
C1 C2 H2A 108.3 .
C3 C2 H2A 108.3 .
C4 C2 H2A 108.3 .
C2 C3 H3A 109.5 .
C2 C3 H3B 109.5 .
H3A C3 H3B 109.5 .
C2 C3 H3C 109.5 .
H3A C3 H3C 109.5 .
H3B C3 H3C 109.5 .
C5 C4 C2 114.81(10) .
C5 C4 H4A 108.6 .
C2 C4 H4A 108.6 .
C5 C4 H4B 108.6 .
C2 C4 H4B 108.6 .
H4A C4 H4B 107.5 .
N1 C5 C6 122.15(10) .
N1 C5 C4 116.65(9) .
C6 C5 C4 121.02(10) .
C5 C6 C7 120.23(10) .
C5 C6 H6A 119.9 .
C7 C6 H6A 119.9 .
C6 C7 C8 117.31(10) .
C6 C7 C10 120.47(10) .
C8 C7 C10 122.11(10) .
C9 C8 C7 119.21(10) .
C9 C8 H8A 120.4 .
C7 C8 H8A 120.4 .
N1 C9 C8 123.10(10) .
N1 C9 C9 116.41(12) 2_677
C8 C9 C9 120.45(12) 2_677
C11 C10 C15 117.74(10) .
C11 C10 C7 120.79(10) .
C15 C10 C7 121.38(10) .
C12 C11 C10 121.30(10) .
C12 C11 H11A 119.3 .
C10 C11 H11A 119.3 .
C11 C12 C13 120.76(10) .
C11 C12 H12A 119.6 .
C13 C12 H12A 119.6 .
C12 C13 N2 120.62(10) .
C12 C13 C14 118.30(10) .
N2 C13 C14 121.07(10) .
C15 C14 C13 120.60(10) .
C15 C14 H14A 119.7 .
C13 C14 H14A 119.7 .
C14 C15 C10 121.27(10) .
C14 C15 H15A 119.4 .
C10 C15 H15A 119.4 .
C17 C16 C21 118.85(10) .
C17 C16 N2 120.69(11) .
C21 C16 N2 120.44(11) .
C16 C17 C18 120.96(11) .
C16 C17 H17A 119.5 .
C18 C17 H17A 119.5 .
C19 C18 C17 119.67(11) .
C19 C18 H18A 120.2 .
C17 C18 H18A 120.2 .
O1 C19 C18 124.73(11) .
O1 C19 C20 115.58(11) .
C18 C19 C20 119.68(11) .
C21 C20 C19 120.33(11) .
C21 C20 H20A 119.8 .
C19 C20 H20A 119.8 .
C20 C21 C16 120.43(11) .
C20 C21 H21A 119.8 .
C16 C21 H21A 119.8 .
C23 C22 C27 118.79(11) .
C23 C22 N2 120.02(11) .
C27 C22 N2 121.15(11) .
C22 C23 C24 121.31(11) .
C22 C23 H23A 119.3 .
C24 C23 H23A 119.3 .
C23 C24 C25 119.47(11) .
C23 C24 H24A 120.3 .
C25 C24 H24A 120.3 .
O2 C25 C26 116.21(11) .
O2 C25 C24 124.42(11) .
C26 C25 C24 119.36(11) .
C27 C26 C25 120.75(11) .
C27 C26 H26A 119.6 .
C25 C26 H26A 119.6 .
C26 C27 C22 120.29(11) .
C26 C27 H27A 119.9 .
C22 C27 H27A 119.9 .
C19 O1 C28 117.40(10) .
C25 O2 C29 116.05(9) .
O1 C28 H28A 109.5 .
O1 C28 H28B 109.5 .
H28A C28 H28B 109.5 .
O1 C28 H28C 109.5 .
H28A C28 H28C 109.5 .
H28B C28 H28C 109.5 .
O2 C29 H29A 109.5 .
O2 C29 H29B 109.5 .
H29A C29 H29B 109.5 .
O2 C29 H29C 109.5 .
H29A C29 H29C 109.5 .
H29B C29 H29C 109.5 .

loop_
_geom_bond_atom_site_label_1
_geom_bond_atom_site_label_2
_geom_bond_distance
_geom_bond_site_symmetry_2
N1 C5 1.3451(14) .
N1 C9 1.3453(14) .
N2 C13 1.4006(14) .
N2 C22 1.4262(14) .
N2 C16 1.4302(14) .
C1 C2 1.5241(19) .
C1 H1A 0.9800 .
C1 H1B 0.9800 .
C1 H1C 0.9800 .
C2 C3 1.5272(17) .
C2 C4 1.5293(16) .
C2 H2A 1.0000 .
C3 H3A 0.9800 .
C3 H3B 0.9800 .
C3 H3C 0.9800 .
C4 C5 1.5098(15) .
C4 H4A 0.9900 .
C4 H4B 0.9900 .
C5 C6 1.3923(16) .
C6 C7 1.3957(16) .
C6 H6A 0.9500 .
C7 C8 1.3958(15) .
C7 C10 1.4808(15) .
C8 C9 1.3945(16) .
C8 H8A 0.9500 .
C9 C9 1.498(2) 2_677
C10 C11 1.3967(16) .
C10 C15 1.4010(16) .
C11 C12 1.3838(16) .
C11 H11A 0.9500 .
C12 C13 1.3978(16) .
C12 H12A 0.9500 .
C13 C14 1.4008(16) .
C14 C15 1.3839(16) .
C14 H14A 0.9500 .
C15 H15A 0.9500 .
C16 C17 1.3885(17) .
C16 C21 1.3929(17) .
C17 C18 1.3895(16) .
C17 H17A 0.9500 .
C18 C19 1.3859(17) .
C18 H18A 0.9500 .
C19 O1 1.3649(14) .
C19 C20 1.3915(18) .
C20 C21 1.3818(17) .
C20 H20A 0.9500 .
C21 H21A 0.9500 .
C22 C23 1.3841(17) .
C22 C27 1.3911(18) .
C23 C24 1.3895(17) .
C23 H23A 0.9500 .
C24 C25 1.3900(18) .
C24 H24A 0.9500 .
C25 O2 1.3697(14) .
C25 C26 1.3886(17) .
C26 C27 1.3812(17) .
C26 H26A 0.9500 .
C27 H27A 0.9500 .
O1 C28 1.4225(16) .
O2 C29 1.4274(15) .
C28 H28A 0.9800 .
C28 H28B 0.9800 .
C28 H28C 0.9800 .
C29 H29A 0.9800 .
C29 H29B 0.9800 .
C29 H29C 0.9800 .
